data_8104128
loop_
_publ_author_name
'Wildner, M.'
'Giester, G.'

_publ_section_title
;
 Fe(II)Fe(III)2(SO4)4 * 2H2O: a new Fe(II)-Fe(III) sulfate, synthesis and
 crystal structure
;
_journal_name_full 'Zeitschrift fuer Kristallographie (149,1979-)'
_journal_page_first 269
_journal_page_last 277
_journal_volume 196
_journal_year 1991
_chemical_formula_sum 'Fe3 H4 O18 S4'
_chemical_name_systematic 'Fe Fe2 (S O4)4 (H2 O)2'
_space_group_IT_number 14
_symmetry_space_group_name_Hall '-P 2yn'
_symmetry_space_group_name_H-M 'P 1 21/n 1'
_cell_angle_alpha 90
_cell_angle_beta 92.64
_cell_angle_gamma 90
_cell_formula_units_Z 2
_cell_length_a 5.127
_cell_length_b 14.293
_cell_length_c 8.425
_cell_volume 616.731
_citation_journal_id_ASTM ZEKRDZ
_cod_data_source_file Wildner_ZEKRDZ_1991_6.cif
_cod_data_source_block H4Fe3O18S4
_cod_original_cell_volume 616.7305
_cod_original_sg_symbol_Hall '-P 2ybc (x-z,y,z)'
_cod_original_formula_sum 'H4 Fe3 O18 S4'
_cod_database_code 8104128

loop_
_symmetry_equiv_pos_as_xyz
x,y,z
-x+1/2,y+1/2,-z+1/2
-x,-y,-z
x-1/2,-y-1/2,z-1/2

loop_
_atom_site_label
_atom_site_type_symbol
_atom_site_fract_x
_atom_site_fract_y
_atom_site_fract_z
_atom_site_occupancy
_atom_site_U_iso_or_equiv
O7 O-2 0.0562 0.3032 0.162 1 0.0
O4 O-2 0.0275 0.606 0.1414 1 0.0
Fe1 Fe+2 0.5 0.5 0.5 1 0.0
S1 S+6 0.77325 0.56679 0.17787 1 0.0
Fe2 Fe+3 0.74806 0.34651 0.02623 1 0.0
O5 O-2 0.5192 0.2981 0.1942 1 0.0
H1 H+1 0.683 0.335 0.539 1 0.0
O3 O-2 0.5653 0.6281 0.1127 1 0.0
O2 O-2 0.7416 0.4735 0.109 1 0.0
S2 S+6 0.28007 0.32927 0.26957 1 0.0
H2 H+1 0.897 0.391 0.556 1 0.0
O6 O-2 0.2822 0.4293 0.302 1 0.0
O8 O-2 0.2602 0.278 0.421 1 0.0
O9 O-2 0.7416 0.3844 0.5189 1 0.0
O1 O-2 0.766 0.5627 0.351 1 0.0
